data_7023368
loop_
_publ_author_name
'Akine, Shigehisa'
'Nagumo, Hiroki'
'Nabeshima, Tatsuya'

_publ_section_title
;
 Programmed multiple complexation for the creation of helical structures
 from acyclic phenol-bipyridine oligomer ligands.
;
_journal_issue 45
_journal_name_full 'Dalton transactions (Cambridge, England : 2003)'
_journal_page_first 15974
_journal_page_last 15986
_journal_paper_doi 10.1039/c3dt51240a
_journal_volume 42
_journal_year 2013
_chemical_formula_moiety C80.25H88Co3N6O13.75
_chemical_formula_sum 'C80.25 H88 Co3 N6 O13.75'
_chemical_formula_weight 1533.36
_chemical_name_common '[LCo3(OAc)3(OMe)](MeOH)1.25(Et2O)0.5(H2O)'
_chemical_name_systematic
; 
 ? 
;
_space_group_IT_number 2
_symmetry_cell_setting triclinic
_symmetry_space_group_name_Hall '-P 1'
_symmetry_space_group_name_H-M 'P -1'
_atom_sites_solution_hydrogens geom
_atom_sites_solution_primary direct
_atom_sites_solution_secondary difmap
_audit_creation_method SHELXL-97
_cell_angle_alpha 76.059(7)
_cell_angle_beta 67.877(7)
_cell_angle_gamma 66.888(7)
_cell_formula_units_Z 2
_cell_length_a 15.1439(16)
_cell_length_b 15.7323(15)
_cell_length_c 17.9697(18)
_cell_measurement_reflns_used 19937
_cell_measurement_temperature 120
_cell_measurement_theta_max 25.00
_cell_measurement_theta_min 1.64
_cell_volume 3625.9(7)
_computing_cell_refinement 'APEX2 (Bruker AXS, 2009)'
_computing_data_collection 'APEX2 (Bruker AXS, 2009)'
_computing_data_reduction 'APEX2 (Bruker AXS, 2009)'
_computing_molecular_graphics ORTEP-3
_computing_publication_material ORTEP-3
_computing_structure_refinement 'SHELXL-97 (Sheldrick, 1997)'
_computing_structure_solution 'DIRDIF99 (Beurskens et al., 1999)'
_diffrn_ambient_temperature 120
_diffrn_detector_area_resol_mean 8.333
_diffrn_measured_fraction_theta_full 0.988
_diffrn_measured_fraction_theta_max 0.988
_diffrn_measurement_device_type 'Bruker APEXII CCD area detector'
_diffrn_measurement_method 'phi and omega scans'
_diffrn_radiation_monochromator 'multilayer confocal mirror'
_diffrn_radiation_source 'fine-focus rotating anode'
_diffrn_radiation_type MoK\a
_diffrn_radiation_wavelength 0.71073
_diffrn_reflns_av_R_equivalents 0.1365
_diffrn_reflns_av_sigmaI/netI 0.3554
_diffrn_reflns_limit_h_max 11
_diffrn_reflns_limit_h_min -18
_diffrn_reflns_limit_k_max 14
_diffrn_reflns_limit_k_min -18
_diffrn_reflns_limit_l_max 21
_diffrn_reflns_limit_l_min -21
_diffrn_reflns_number 19937
_diffrn_reflns_theta_full 25.00
_diffrn_reflns_theta_max 25.00
_diffrn_reflns_theta_min 1.64
_diffrn_standards_decay_% 0
_diffrn_standards_interval_count 0
_diffrn_standards_interval_time 0
_diffrn_standards_number 0
_exptl_absorpt_coefficient_mu 0.749
_exptl_absorpt_correction_T_max 0.9779
_exptl_absorpt_correction_T_min 0.8960
_exptl_absorpt_correction_type empirical
_exptl_absorpt_process_details 'SADABS (Sheldrick, 1996)'
_exptl_crystal_colour red
_exptl_crystal_density_diffrn 1.404
_exptl_crystal_density_method 'not measured'
_exptl_crystal_description prismatic
_exptl_crystal_F_000 1605
_exptl_crystal_size_max 0.15
_exptl_crystal_size_mid 0.08
_exptl_crystal_size_min 0.03
_refine_diff_density_max 0.999
_refine_diff_density_min -0.609
_refine_diff_density_rms 0.102
_refine_ls_extinction_method none
_refine_ls_goodness_of_fit_ref 1.003
_refine_ls_hydrogen_treatment mixed
_refine_ls_matrix_type full
_refine_ls_number_parameters 992
_refine_ls_number_reflns 12623
_refine_ls_number_restraints 168
_refine_ls_restrained_S_all 1.002
_refine_ls_R_factor_all 0.2532
_refine_ls_R_factor_gt 0.0875
_refine_ls_shift/su_max 0.000
_refine_ls_shift/su_mean 0.000
_refine_ls_structure_factor_coef Fsqd
_refine_ls_weighting_details 'calc w=1/[\s^2^(Fo^2^)+(0.0694P)^2^+0.0000P] where P=(Fo^2^+2Fc^2^)/3'
_refine_ls_weighting_scheme calc
_refine_ls_wR_factor_gt 0.1676
_refine_ls_wR_factor_ref 0.2206
_reflns_number_gt 4819
_reflns_number_total 12623
_reflns_threshold_expression >2sigma(I)
_cod_data_source_file c3dt51240a.txt
_cod_data_source_block L2Co3
_cod_original_cell_volume 3625.9(6)
_cod_original_sg_symbol_H-M P-1
_cod_database_code 7023368

loop_
_symmetry_equiv_pos_as_xyz
'x, y, z'
'-x, -y, -z'

loop_
_atom_site_label
_atom_site_type_symbol
_atom_site_fract_x
_atom_site_fract_y
_atom_site_fract_z
_atom_site_U_iso_or_equiv
_atom_site_adp_type
_atom_site_occupancy
_atom_site_symmetry_multiplicity
_atom_site_calc_flag
_atom_site_refinement_flags
_atom_site_disorder_assembly
_atom_site_disorder_group
Co1 Co 0.80653(10) 0.26240(9) 0.22984(9) 0.0304(4) Uani 1 1 d . . .
Co2 Co 0.56985(9) 0.21277(8) 0.32410(8) 0.0266(4) Uani 1 1 d . A .
Co3 Co 0.35313(10) 0.31123(8) 0.34584(8) 0.0285(4) Uani 1 1 d . A .
C1 C 0.9004(7) 0.1054(7) 0.3198(6) 0.029(3) Uani 1 1 d . . .
C2 C 0.9811(7) 0.1363(6) 0.3082(6) 0.028(2) Uani 1 1 d . . .
C3 C 1.0661(7) 0.0714(6) 0.3317(6) 0.033(3) Uani 1 1 d . . .
H1 H 1.1193 0.0925 0.3259 0.040 Uiso 1 1 calc R . .
C4 C 1.0755(8) -0.0191(7) 0.3619(6) 0.041(3) Uani 1 1 d . . .
C5 C 0.9932(8) -0.0454(7) 0.3720(6) 0.038(3) Uani 1 1 d . . .
H2 H 0.9971 -0.1080 0.3920 0.046 Uiso 1 1 calc R . .
C6 C 0.9088(8) 0.0130(7) 0.3552(6) 0.041(3) Uani 1 1 d . . .
H3 H 0.8537 -0.0082 0.3672 0.049 Uiso 1 1 calc R . .
O1 O 0.8151(5) 0.1591(4) 0.3056(4) 0.0372(18) Uani 1 1 d . . .
C7 C 1.1678(8) -0.0885(7) 0.3843(7) 0.041(3) Uani 1 1 d . . .
C8 C 1.2417(9) -0.0446(7) 0.3805(8) 0.068(4) Uani 1 1 d . . .
H4 H 1.2992 -0.0923 0.3955 0.102 Uiso 1 1 calc R . .
H5 H 1.2081 0.0030 0.4180 0.102 Uiso 1 1 calc R . .
H6 H 1.2659 -0.0158 0.3254 0.102 Uiso 1 1 calc R . .
C9 C 1.2196(9) -0.1666(9) 0.3299(8) 0.077(4) Uani 1 1 d . . .
H7 H 1.1706 -0.1950 0.3337 0.115 Uiso 1 1 calc R . .
H8 H 1.2757 -0.2138 0.3471 0.115 Uiso 1 1 calc R . .
H9 H 1.2457 -0.1413 0.2738 0.115 Uiso 1 1 calc R . .
C10 C 1.1352(9) -0.1367(8) 0.4715(8) 0.066(4) Uani 1 1 d . . .
H10 H 1.0873 -0.1665 0.4758 0.098 Uiso 1 1 calc R . .
H11 H 1.1029 -0.0902 0.5100 0.098 Uiso 1 1 calc R . .
H12 H 1.1950 -0.1838 0.4838 0.098 Uiso 1 1 calc R . .
N1 N 0.9177(6) 0.2859(5) 0.2357(5) 0.031(2) Uani 1 1 d . . .
C11 C 0.9776(8) 0.2309(7) 0.2814(7) 0.038(3) Uani 1 1 d . . .
C12 C 1.0405(8) 0.2706(7) 0.2937(6) 0.045(3) Uani 1 1 d . . .
H13 H 1.0868 0.2336 0.3224 0.054 Uiso 1 1 calc R . .
C13 C 1.0356(8) 0.3615(7) 0.2648(7) 0.045(3) Uani 1 1 d . . .
H14 H 1.0732 0.3885 0.2780 0.054 Uiso 1 1 calc R . .
C14 C 0.9763(8) 0.4123(7) 0.2170(7) 0.043(3) Uani 1 1 d . . .
H15 H 0.9755 0.4734 0.1934 0.052 Uiso 1 1 calc R . .
C15 C 0.9178(7) 0.3722(6) 0.2043(6) 0.028(3) Uani 1 1 d . . .
N2 N 0.7934(5) 0.3703(5) 0.1545(5) 0.030(2) Uani 1 1 d . . .
C16 C 0.8525(7) 0.4184(6) 0.1532(6) 0.034(3) Uani 1 1 d . . .
C17 C 0.8501(7) 0.5034(6) 0.1048(6) 0.034(3) Uani 1 1 d . . .
H16 H 0.8912 0.5364 0.1041 0.041 Uiso 1 1 calc R . .
C18 C 0.7871(8) 0.5369(7) 0.0590(6) 0.042(3) Uani 1 1 d . . .
H17 H 0.7831 0.5948 0.0264 0.051 Uiso 1 1 calc R . .
C19 C 0.7292(7) 0.4878(6) 0.0596(6) 0.034(3) Uani 1 1 d . . .
H18 H 0.6837 0.5133 0.0289 0.041 Uiso 1 1 calc R . .
C20 C 0.7360(7) 0.4021(6) 0.1042(6) 0.034(3) Uani 1 1 d U . .
C21 C 0.6784(7) 0.2621(6) 0.1532(7) 0.032(3) Uani 1 1 d . . .
C22 C 0.6873(7) 0.3405(6) 0.0965(6) 0.030(2) Uani 1 1 d U . .
C23 C 0.6590(7) 0.3543(6) 0.0285(6) 0.033(2) Uani 1 1 d U . .
H19 H 0.6661 0.4065 -0.0099 0.040 Uiso 1 1 calc R . .
C24 C 0.6206(7) 0.2945(7) 0.0140(6) 0.032(3) Uani 1 1 d . . .
C25 C 0.6232(7) 0.2124(6) 0.0645(6) 0.033(3) Uani 1 1 d . . .
H20 H 0.6060 0.1669 0.0517 0.040 Uiso 1 1 calc R . .
C26 C 0.6506(7) 0.1958(6) 0.1336(6) 0.033(3) Uani 1 1 d . . .
O2 O 0.6889(4) 0.2514(4) 0.2253(4) 0.0269(16) Uani 1 1 d . . .
C27 C 0.5818(8) 0.3165(7) -0.0604(6) 0.038(3) Uani 1 1 d . . .
C28 C 0.4866(9) 0.2901(8) -0.0334(7) 0.072(4) Uani 1 1 d . . .
H21 H 0.5025 0.2240 -0.0128 0.108 Uiso 1 1 calc R . .
H22 H 0.4621 0.3018 -0.0794 0.108 Uiso 1 1 calc R . .
H23 H 0.4342 0.3275 0.0094 0.108 Uiso 1 1 calc R . .
C29 C 0.5540(9) 0.4166(8) -0.0919(7) 0.065(4) Uani 1 1 d . . .
H24 H 0.5006 0.4534 -0.0490 0.098 Uiso 1 1 calc R . .
H25 H 0.5294 0.4264 -0.1376 0.098 Uiso 1 1 calc R . .
H26 H 0.6135 0.4360 -0.1098 0.098 Uiso 1 1 calc R . .
C30 C 0.6637(10) 0.2602(10) -0.1262(8) 0.092(5) Uani 1 1 d . . .
H27 H 0.6816 0.1941 -0.1057 0.138 Uiso 1 1 calc R . .
H28 H 0.7235 0.2792 -0.1436 0.138 Uiso 1 1 calc R . .
H29 H 0.6395 0.2706 -0.1722 0.138 Uiso 1 1 calc R . .
N3 N 0.6461(6) 0.0955(5) 0.2611(5) 0.030(2) Uani 1 1 d . . .
C31 C 0.6690(7) 0.1023(6) 0.1793(6) 0.028(2) Uani 1 1 d U . .
C32 C 0.7117(7) 0.0243(6) 0.1410(6) 0.035(3) Uani 1 1 d . . .
H30 H 0.7280 0.0299 0.0840 0.042 Uiso 1 1 calc R . .
C33 C 0.7318(8) -0.0626(7) 0.1835(7) 0.047(3) Uani 1 1 d . . .
H31 H 0.7591 -0.1170 0.1569 0.057 Uiso 1 1 calc R . .
C34 C 0.7111(8) -0.0686(7) 0.2665(7) 0.046(3) Uani 1 1 d . . .
H32 H 0.7263 -0.1275 0.2975 0.055 Uiso 1 1 calc R . .
C35 C 0.6684(7) 0.0118(6) 0.3032(6) 0.028(2) Uani 1 1 d U . .
N4 N 0.5882(5) 0.0970(5) 0.4177(5) 0.028(2) Uani 1 1 d U . .
C36 C 0.6442(6) 0.0132(6) 0.3901(6) 0.025(2) Uani 1 1 d U . .
C37 C 0.6686(7) -0.0654(6) 0.4445(7) 0.032(3) Uani 1 1 d . . .
H33 H 0.7085 -0.1242 0.4249 0.039 Uiso 1 1 calc R . .
C38 C 0.6359(7) -0.0586(6) 0.5255(6) 0.034(3) Uani 1 1 d . . .
H34 H 0.6551 -0.1113 0.5624 0.041 Uiso 1 1 calc R . .
C39 C 0.5752(7) 0.0254(6) 0.5517(6) 0.032(3) Uani 1 1 d . . .
H35 H 0.5480 0.0305 0.6081 0.038 Uiso 1 1 calc R . .
C40 C 0.5517(7) 0.1047(6) 0.4979(6) 0.028(3) Uani 1 1 d . . .
C41 C 0.4182(7) 0.2626(6) 0.4846(6) 0.030(3) Uani 1 1 d . A .
C42 C 0.4824(7) 0.1946(6) 0.5281(6) 0.033(3) Uani 1 1 d . . .
C43 C 0.4769(7) 0.2113(7) 0.6033(6) 0.036(3) Uani 1 1 d . A .
H36 H 0.5195 0.1656 0.6317 0.043 Uiso 1 1 calc R . .
C44 C 0.4104(8) 0.2932(7) 0.6376(7) 0.043(3) Uani 1 1 d U . .
C45 C 0.3520(8) 0.3557(7) 0.5956(7) 0.042(3) Uani 1 1 d . A .
H37 H 0.3061 0.4111 0.6192 0.051 Uiso 1 1 calc R . .
C46 C 0.3522(7) 0.3469(6) 0.5185(6) 0.031(3) Uani 1 1 d . . .
O3 O 0.4246(4) 0.2423(4) 0.4154(4) 0.0286(17) Uani 1 1 d . . .
C47 C 0.3942(15) 0.3023(13) 0.7268(13) 0.049(3) Uani 0.734(15) 1 d PU A 1
C48 C 0.4659(17) 0.2136(13) 0.7669(13) 0.066(5) Uani 0.734(15) 1 d PU A 1
H38 H 0.4462 0.1594 0.7730 0.098 Uiso 0.734(15) 1 calc PR A 1
H39 H 0.4591 0.2259 0.8201 0.098 Uiso 0.734(15) 1 calc PR A 1
H40 H 0.5364 0.2014 0.7322 0.098 Uiso 0.734(15) 1 calc PR A 1
C49 C 0.2877(12) 0.3124(11) 0.7813(10) 0.063(5) Uani 0.734(15) 1 d PU A 1
H41 H 0.2729 0.2564 0.7836 0.094 Uiso 0.734(15) 1 calc PR A 1
H42 H 0.2401 0.3666 0.7600 0.094 Uiso 0.734(15) 1 calc PR A 1
H43 H 0.2809 0.3209 0.8357 0.094 Uiso 0.734(15) 1 calc PR A 1
C50 C 0.4227(17) 0.3849(12) 0.7231(10) 0.063(6) Uani 0.734(15) 1 d PU A 1
H44 H 0.3829 0.4394 0.6955 0.095 Uiso 0.734(15) 1 calc PR A 1
H45 H 0.4949 0.3721 0.6934 0.095 Uiso 0.734(15) 1 calc PR A 1
H46 H 0.4088 0.3970 0.7781 0.095 Uiso 0.734(15) 1 calc PR A 1
C51 C 0.423(3) 0.323(3) 0.710(3) 0.035(5) Uani 0.266(15) 1 d PU A 2
C52 C 0.421(4) 0.243(4) 0.767(4) 0.055(10) Uani 0.266(15) 1 d PU A 2
H47 H 0.3572 0.2318 0.7786 0.082 Uiso 0.266(15) 1 calc PR A 2
H48 H 0.4252 0.2521 0.8176 0.082 Uiso 0.266(15) 1 calc PR A 2
H49 H 0.4779 0.1885 0.7448 0.082 Uiso 0.266(15) 1 calc PR A 2
C53 C 0.517(4) 0.349(3) 0.689(3) 0.054(12) Uani 0.266(15) 1 d PU A 2
H50 H 0.5117 0.4057 0.6502 0.081 Uiso 0.266(15) 1 calc PR A 2
H51 H 0.5769 0.2984 0.6639 0.081 Uiso 0.266(15) 1 calc PR A 2
H52 H 0.5229 0.3607 0.7375 0.081 Uiso 0.266(15) 1 calc PR A 2
C54 C 0.337(4) 0.413(3) 0.735(3) 0.054(11) Uani 0.266(15) 1 d PU A 2
H53 H 0.3479 0.4644 0.6934 0.081 Uiso 0.266(15) 1 calc PR A 2
H54 H 0.3357 0.4264 0.7865 0.081 Uiso 0.266(15) 1 calc PR A 2
H55 H 0.2729 0.4065 0.7422 0.081 Uiso 0.266(15) 1 calc PR A 2
N5 N 0.2916(6) 0.4172(5) 0.4021(5) 0.036(2) Uani 1 1 d . . .
C55 C 0.2927(7) 0.4250(6) 0.4749(6) 0.033(3) Uani 1 1 d . A .
C56 C 0.2381(8) 0.5106(7) 0.5055(8) 0.054(4) Uani 1 1 d . . .
H56 H 0.2359 0.5171 0.5574 0.065 Uiso 1 1 calc R A .
C57 C 0.1879(10) 0.5849(8) 0.4629(8) 0.067(4) Uani 1 1 d . A .
H57 H 0.1520 0.6424 0.4855 0.080 Uiso 1 1 calc R . .
C58 C 0.1877(8) 0.5792(6) 0.3874(7) 0.052(3) Uani 1 1 d . . .
H58 H 0.1531 0.6310 0.3570 0.063 Uiso 1 1 calc R A .
C59 C 0.2414(8) 0.4931(6) 0.3589(6) 0.037(3) Uani 1 1 d . A .
N6 N 0.2892(6) 0.3826(5) 0.2693(5) 0.030(2) Uani 1 1 d . . .
C60 C 0.2412(7) 0.4730(7) 0.2826(7) 0.039(3) Uani 1 1 d . A .
C61 C 0.1954(7) 0.5387(6) 0.2302(7) 0.037(3) Uani 1 1 d . . .
H59 H 0.1610 0.6016 0.2412 0.045 Uiso 1 1 calc R A .
C62 C 0.2015(8) 0.5095(7) 0.1604(7) 0.045(3) Uani 1 1 d . A .
H60 H 0.1731 0.5534 0.1218 0.054 Uiso 1 1 calc R . .
C63 C 0.2485(8) 0.4174(7) 0.1475(7) 0.041(3) Uani 1 1 d . . .
H61 H 0.2543 0.3981 0.0991 0.049 Uiso 1 1 calc R A .
C64 C 0.2877(7) 0.3522(6) 0.2046(6) 0.032(3) Uani 1 1 d . A .
C65 C 0.3944(7) 0.1850(6) 0.2386(6) 0.030(3) Uani 1 1 d . A .
C66 C 0.3278(7) 0.2528(6) 0.1976(6) 0.030(3) Uani 1 1 d . . .
C67 C 0.2988(7) 0.2205(7) 0.1460(6) 0.036(3) Uani 1 1 d . A .
H62 H 0.2530 0.2649 0.1197 0.043 Uiso 1 1 calc R . .
C68 C 0.3323(8) 0.1298(7) 0.1317(6) 0.036(3) Uani 1 1 d . . .
C69 C 0.4025(8) 0.0662(7) 0.1688(6) 0.039(3) Uani 1 1 d . A .
H63 H 0.4303 0.0031 0.1581 0.046 Uiso 1 1 calc R . .
C70 C 0.4321(7) 0.0929(6) 0.2201(6) 0.032(3) Uani 1 1 d . . .
H64 H 0.4799 0.0475 0.2441 0.039 Uiso 1 1 calc R A .
O4 O 0.4213(4) 0.2039(4) 0.2931(4) 0.0292(17) Uani 1 1 d . . .
C71 C 0.2964(9) 0.0988(7) 0.0747(7) 0.048(3) Uani 1 1 d U A .
C72 C 0.327(2) -0.0082(14) 0.0808(15) 0.071(8) Uani 0.58(2) 1 d PU A 1
H65 H 0.3009 -0.0326 0.1372 0.106 Uiso 0.58(2) 1 calc PR A 1
H66 H 0.4010 -0.0356 0.0618 0.106 Uiso 0.58(2) 1 calc PR A 1
H67 H 0.2986 -0.0239 0.0473 0.106 Uiso 0.58(2) 1 calc PR A 1
C73 C 0.1811(17) 0.134(2) 0.1060(17) 0.092(9) Uani 0.58(2) 1 d PU A 1
H68 H 0.1580 0.1064 0.1618 0.137 Uiso 0.58(2) 1 calc PR A 1
H69 H 0.1549 0.1161 0.0720 0.137 Uiso 0.58(2) 1 calc PR A 1
H70 H 0.1562 0.2018 0.1044 0.137 Uiso 0.58(2) 1 calc PR A 1
C74 C 0.332(2) 0.1385(16) -0.0082(12) 0.060(8) Uani 0.58(2) 1 d PU A 1
H71 H 0.3132 0.2059 -0.0098 0.091 Uiso 0.58(2) 1 calc PR A 1
H72 H 0.3008 0.1257 -0.0413 0.091 Uiso 0.58(2) 1 calc PR A 1
H73 H 0.4057 0.1108 -0.0295 0.091 Uiso 0.58(2) 1 calc PR A 1
C75 C 0.237(3) 0.041(3) 0.120(2) 0.083(10) Uani 0.42(2) 1 d PU A 2
H74 H 0.1778 0.0758 0.1620 0.124 Uiso 0.42(2) 1 calc PR A 2
H75 H 0.2773 -0.0146 0.1460 0.124 Uiso 0.42(2) 1 calc PR A 2
H76 H 0.2134 0.0233 0.0843 0.124 Uiso 0.42(2) 1 calc PR A 2
C76 C 0.234(3) 0.188(2) 0.025(2) 0.076(11) Uani 0.42(2) 1 d PU A 2
H77 H 0.2779 0.2236 -0.0093 0.114 Uiso 0.42(2) 1 calc PR A 2
H78 H 0.1750 0.2271 0.0630 0.114 Uiso 0.42(2) 1 calc PR A 2
H79 H 0.2113 0.1658 -0.0091 0.114 Uiso 0.42(2) 1 calc PR A 2
C77 C 0.390(2) 0.046(2) 0.010(2) 0.074(10) Uani 0.42(2) 1 d PU A 2
H80 H 0.4317 0.0860 -0.0186 0.112 Uiso 0.42(2) 1 calc PR A 2
H81 H 0.3689 0.0303 -0.0284 0.112 Uiso 0.42(2) 1 calc PR A 2
H82 H 0.4294 -0.0105 0.0358 0.112 Uiso 0.42(2) 1 calc PR A 2
O5 O 0.8822(5) 0.1798(4) 0.1500(5) 0.039(2) Uani 1 1 d . . .
O6 O 0.9770(6) 0.2594(5) 0.0572(5) 0.068(3) Uani 1 1 d . . .
C78 C 0.9451(10) 0.1926(8) 0.0830(10) 0.066(4) Uani 1 1 d . . .
C79 C 0.9786(12) 0.1180(10) 0.0261(10) 0.122(7) Uani 1 1 d . . .
H83 H 0.9474 0.0703 0.0547 0.182 Uiso 1 1 calc R . .
H84 H 1.0524 0.0893 0.0094 0.182 Uiso 1 1 calc R . .
H85 H 0.9570 0.1473 -0.0217 0.182 Uiso 1 1 calc R . .
O7 O 0.7288(5) 0.3429(4) 0.3146(4) 0.0323(18) Uani 1 1 d . . .
O8 O 0.6119(4) 0.2729(4) 0.3878(4) 0.0280(17) Uani 1 1 d . . .
C80 C 0.6565(8) 0.3286(7) 0.3768(7) 0.036(3) Uani 1 1 d . A .
C81 C 0.6252(8) 0.3852(7) 0.4453(6) 0.047(3) Uani 1 1 d . . .
H86 H 0.6653 0.4264 0.4295 0.071 Uiso 1 1 calc R A .
H87 H 0.6367 0.3433 0.4934 0.071 Uiso 1 1 calc R . .
H88 H 0.5532 0.4225 0.4574 0.071 Uiso 1 1 calc R . .
O9 O 0.2463(5) 0.2622(4) 0.4070(4) 0.041(2) Uani 1 1 d . . .
O10 O 0.1077(6) 0.3791(5) 0.4146(5) 0.068(2) Uani 1 1 d . . .
C82 C 0.1565(10) 0.2943(7) 0.4353(8) 0.051(3) Uani 1 1 d . A .
C83 C 0.0947(8) 0.2364(7) 0.4866(7) 0.049(3) Uani 1 1 d . . .
H89 H 0.0232 0.2753 0.5029 0.074 Uiso 1 1 calc R A .
H90 H 0.1156 0.2077 0.5348 0.074 Uiso 1 1 calc R . .
H91 H 0.1042 0.1878 0.4562 0.074 Uiso 1 1 calc R . .
O11 O 0.4741(4) 0.3374(4) 0.2843(4) 0.0324(17) Uani 1 1 d . . .
C84 C 0.4850(7) 0.4240(6) 0.2810(6) 0.035(3) Uani 1 1 d . A .
H92 H 0.5528 0.4230 0.2456 0.052 Uiso 1 1 calc R . .
H93 H 0.4755 0.4346 0.3355 0.052 Uiso 1 1 calc R . .
H94 H 0.4341 0.4740 0.2597 0.052 Uiso 1 1 calc R . .
O12 O 1.0021(14) 0.3741(13) -0.0834(13) 0.105(6) Uiso 0.68(2) 1 d PD B 1
H95 H 0.9893 0.3500 -0.0352 0.157 Uiso 0.68(2) 1 calc PR B 1
C85 C 1.0388(18) 0.3108(15) -0.1305(15) 0.105(6) Uiso 0.68(2) 1 d PD B 1
H96 H 0.9873 0.2837 -0.1229 0.157 Uiso 0.68(2) 1 calc PR B 1
H97 H 1.0975 0.2621 -0.1181 0.157 Uiso 0.68(2) 1 calc PR B 1
H98 H 1.0596 0.3379 -0.1867 0.157 Uiso 0.68(2) 1 calc PR B 1
O13 O 1.099(2) 0.2955(18) -0.0951(19) 0.084(12) Uiso 0.32(2) 1 d PD B 2
H99 H 1.0870 0.2677 -0.0481 0.126 Uiso 0.32(2) 1 calc PR B 2
C86 C 1.009(4) 0.362(4) -0.105(4) 0.084(12) Uiso 0.32(2) 1 d PD B 2
H100 H 0.9775 0.4036 -0.0623 0.126 Uiso 0.32(2) 1 calc PR B 2
H101 H 0.9622 0.3307 -0.1008 0.126 Uiso 0.32(2) 1 calc PR B 2
H102 H 1.0232 0.3981 -0.1578 0.126 Uiso 0.32(2) 1 calc PR B 2
O14 O -0.057(2) 0.981(2) 0.170(2) 0.074(8) Uiso 0.25 1 d PD C 1
H103 H -0.0745 0.9676 0.1358 0.110 Uiso 0.25 1 calc PR C 1
C87 C 0.051(3) 0.944(3) 0.150(3) 0.074(8) Uiso 0.25 1 d PD C 1
H104 H 0.0725 0.9767 0.1761 0.110 Uiso 0.25 1 calc PR C 1
H105 H 0.0815 0.9534 0.0911 0.110 Uiso 0.25 1 calc PR C 1
H106 H 0.0718 0.8776 0.1685 0.110 Uiso 0.25 1 calc PR C 1
C88 C 0.0487(18) 0.8405(16) 0.1938(15) 0.086(3) Uiso 0.50 1 d PD D 2
H107 H 0.0230 0.9016 0.1650 0.129 Uiso 0.50 1 calc PR D 2
H108 H 0.0983 0.7969 0.1546 0.129 Uiso 0.50 1 calc PR D 2
H109 H 0.0810 0.8461 0.2296 0.129 Uiso 0.50 1 calc PR D 2
C89 C -0.0363(17) 0.8058(14) 0.2423(14) 0.086(3) Uiso 0.50 1 d PD D 2
H110 H -0.0890 0.8544 0.2767 0.103 Uiso 0.50 1 calc PR D 2
H111 H -0.0660 0.7986 0.2046 0.103 Uiso 0.50 1 calc PR D 2
O15 O -0.0151(13) 0.7217(10) 0.2924(10) 0.086(3) Uiso 0.50 1 d PD D 2
C90 C -0.0951(16) 0.6861(14) 0.3331(15) 0.086(3) Uiso 0.50 1 d PD D 2
H112 H -0.1314 0.6926 0.2952 0.103 Uiso 0.50 1 calc PR D 2
H113 H -0.1435 0.7237 0.3779 0.103 Uiso 0.50 1 calc PR D 2
C91 C -0.0616(19) 0.5884(13) 0.3658(16) 0.086(3) Uiso 0.50 1 d PD D 2
H114 H -0.1204 0.5678 0.3934 0.129 Uiso 0.50 1 calc PR D 2
H115 H -0.0268 0.5815 0.4043 0.129 Uiso 0.50 1 calc PR D 2
H116 H -0.0150 0.5505 0.3216 0.129 Uiso 0.50 1 calc PR D 2
O16 O -0.0237(18) 0.5534(15) 0.4333(15) 0.124(7) Uiso 0.50 1 d P E 1
O17 O 0.053(2) 0.760(2) 0.268(2) 0.181(11) Uiso 0.50 1 d P F 1

loop_
_atom_site_aniso_label
_atom_site_aniso_U_11
_atom_site_aniso_U_22
_atom_site_aniso_U_33
_atom_site_aniso_U_23
_atom_site_aniso_U_13
_atom_site_aniso_U_12
Co1 0.0332(9) 0.0359(7) 0.0323(10) -0.0014(6) -0.0123(7) -0.0213(6)
Co2 0.0342(9) 0.0282(7) 0.0249(10) -0.0044(6) -0.0094(7) -0.0170(6)
Co3 0.0332(9) 0.0300(7) 0.0314(10) -0.0035(6) -0.0132(7) -0.0171(6)
C1 0.030(7) 0.047(6) 0.017(7) -0.008(5) -0.005(5) -0.021(5)
C2 0.037(7) 0.029(5) 0.017(7) 0.007(5) -0.004(5) -0.019(5)
C3 0.041(7) 0.034(5) 0.031(8) -0.006(5) -0.010(6) -0.019(5)
C4 0.041(7) 0.045(6) 0.046(9) -0.004(6) -0.020(6) -0.019(6)
C5 0.035(7) 0.036(5) 0.045(9) 0.001(5) -0.021(6) -0.010(5)
C6 0.050(8) 0.042(6) 0.044(9) 0.005(6) -0.020(6) -0.032(6)
O1 0.034(5) 0.040(4) 0.048(6) 0.004(4) -0.015(4) -0.027(3)
C7 0.038(7) 0.038(6) 0.044(10) 0.000(6) -0.014(6) -0.011(5)
C8 0.053(9) 0.062(7) 0.104(12) 0.019(7) -0.053(8) -0.024(7)
C9 0.044(9) 0.092(9) 0.076(12) -0.032(9) -0.002(8) -0.007(7)
C10 0.046(9) 0.075(8) 0.072(12) -0.005(8) -0.022(8) -0.015(7)
N1 0.032(5) 0.041(5) 0.028(6) -0.002(4) -0.006(5) -0.024(4)
C11 0.031(7) 0.043(6) 0.039(9) -0.005(5) -0.008(6) -0.014(5)
C12 0.047(8) 0.066(7) 0.040(9) -0.003(6) -0.019(6) -0.034(6)
C13 0.053(8) 0.044(6) 0.057(9) 0.012(6) -0.028(7) -0.036(6)
C14 0.038(7) 0.038(6) 0.065(10) 0.007(6) -0.027(7) -0.021(5)
C15 0.034(6) 0.036(5) 0.019(7) -0.002(5) -0.003(5) -0.021(5)
N2 0.029(5) 0.034(4) 0.031(6) -0.011(4) -0.004(4) -0.017(4)
C16 0.043(7) 0.031(5) 0.034(8) -0.011(5) -0.011(6) -0.015(5)
C17 0.051(7) 0.040(6) 0.032(8) 0.006(5) -0.021(6) -0.035(5)
C18 0.065(8) 0.057(6) 0.022(8) -0.001(5) -0.014(6) -0.040(6)
C19 0.047(7) 0.039(6) 0.024(8) 0.011(5) -0.018(6) -0.024(5)
C20 0.044(5) 0.036(4) 0.031(5) -0.011(4) -0.011(4) -0.018(4)
C21 0.022(6) 0.039(6) 0.041(8) -0.011(6) -0.005(5) -0.016(5)
C22 0.037(5) 0.040(4) 0.025(5) -0.009(4) -0.013(4) -0.019(4)
C23 0.033(5) 0.033(4) 0.033(5) 0.001(4) -0.003(4) -0.020(4)
C24 0.037(7) 0.050(6) 0.017(7) -0.007(5) -0.007(5) -0.022(5)
C25 0.053(7) 0.037(6) 0.026(8) -0.007(5) -0.018(6) -0.025(5)
C26 0.026(6) 0.037(6) 0.039(8) -0.018(5) -0.001(5) -0.014(5)
O2 0.032(4) 0.042(4) 0.019(5) -0.008(3) -0.009(3) -0.020(3)
C27 0.058(8) 0.049(6) 0.015(7) 0.002(5) -0.019(6) -0.022(6)
C28 0.090(11) 0.106(10) 0.063(11) 0.019(8) -0.049(9) -0.069(9)
C29 0.078(10) 0.086(9) 0.062(11) 0.006(7) -0.049(8) -0.041(8)
C30 0.092(12) 0.138(12) 0.042(11) -0.040(9) -0.044(9) 0.004(10)
N3 0.037(5) 0.033(4) 0.030(7) -0.003(4) -0.012(4) -0.022(4)
C31 0.028(5) 0.034(4) 0.033(5) -0.007(4) -0.014(4) -0.015(3)
C32 0.046(7) 0.041(6) 0.027(8) -0.007(5) -0.011(6) -0.020(5)
C33 0.057(8) 0.036(6) 0.059(10) -0.025(6) -0.020(7) -0.013(6)
C34 0.067(8) 0.037(6) 0.051(10) -0.017(6) -0.024(7) -0.023(6)
C35 0.034(5) 0.027(4) 0.034(5) -0.008(4) -0.012(4) -0.018(3)
N4 0.031(4) 0.028(3) 0.036(5) -0.008(3) -0.010(3) -0.017(3)
C36 0.022(4) 0.027(4) 0.035(5) -0.003(4) -0.008(4) -0.018(3)
C37 0.028(6) 0.018(5) 0.061(10) -0.001(5) -0.021(6) -0.013(4)
C38 0.054(7) 0.037(6) 0.028(8) 0.001(5) -0.026(6) -0.023(6)
C39 0.030(6) 0.038(6) 0.038(8) -0.004(6) -0.009(5) -0.023(5)
C40 0.032(6) 0.031(5) 0.031(8) -0.007(5) -0.013(6) -0.016(5)
C41 0.031(6) 0.032(5) 0.035(8) -0.001(5) -0.013(6) -0.018(5)
C42 0.028(6) 0.041(6) 0.032(8) -0.010(5) 0.007(5) -0.026(5)
C43 0.043(7) 0.046(6) 0.027(8) 0.000(5) -0.014(6) -0.022(5)
C44 0.039(7) 0.056(6) 0.041(5) -0.022(5) -0.016(5) -0.011(6)
C45 0.040(7) 0.038(6) 0.056(9) -0.026(6) -0.017(6) -0.005(5)
C46 0.035(7) 0.028(5) 0.042(8) -0.001(5) -0.020(6) -0.016(5)
O3 0.033(4) 0.034(3) 0.031(5) -0.008(3) -0.017(3) -0.014(3)
C47 0.060(6) 0.060(6) 0.044(5) -0.020(5) -0.025(4) -0.020(4)
C48 0.089(11) 0.068(8) 0.053(11) -0.010(7) -0.040(11) -0.021(8)
C49 0.074(7) 0.073(10) 0.040(8) -0.019(9) -0.007(6) -0.026(7)
C50 0.113(17) 0.074(8) 0.036(12) -0.001(8) -0.040(11) -0.052(12)
C51 0.042(8) 0.037(8) 0.029(7) -0.010(5) -0.013(6) -0.012(5)
C52 0.04(3) 0.060(16) 0.052(17) 0.017(17) -0.02(2) -0.012(16)
C53 0.061(15) 0.08(3) 0.04(3) -0.027(19) -0.008(17) -0.038(17)
C54 0.067(17) 0.058(15) 0.02(3) -0.017(14) -0.03(2) 0.014(14)
N5 0.037(6) 0.029(4) 0.054(7) -0.005(5) -0.012(5) -0.024(4)
C55 0.029(6) 0.028(5) 0.052(9) -0.013(5) -0.012(6) -0.013(5)
C56 0.062(9) 0.036(6) 0.083(11) -0.019(7) -0.035(8) -0.017(6)
C57 0.091(11) 0.043(7) 0.082(12) -0.031(7) -0.044(9) -0.008(7)
C58 0.066(9) 0.025(5) 0.084(11) -0.010(6) -0.042(7) -0.013(6)
C59 0.054(8) 0.032(5) 0.042(8) 0.002(5) -0.024(6) -0.026(6)
N6 0.032(5) 0.033(4) 0.034(6) -0.007(4) -0.015(4) -0.011(4)
C60 0.027(7) 0.037(6) 0.057(9) -0.001(6) -0.018(6) -0.012(5)
C61 0.030(7) 0.030(5) 0.047(9) -0.003(5) -0.009(6) -0.008(5)
C62 0.048(8) 0.046(6) 0.053(9) 0.011(6) -0.026(7) -0.026(6)
C63 0.039(7) 0.048(6) 0.039(9) 0.010(6) -0.014(6) -0.025(6)
C64 0.028(6) 0.028(5) 0.041(8) 0.017(5) -0.012(6) -0.020(5)
C65 0.036(7) 0.034(5) 0.021(7) 0.000(5) -0.001(5) -0.023(5)
C66 0.017(6) 0.038(5) 0.026(8) -0.010(5) 0.006(5) -0.010(5)
C67 0.038(7) 0.049(6) 0.030(8) 0.002(5) -0.017(6) -0.022(5)
C68 0.044(7) 0.047(6) 0.025(8) -0.001(5) -0.013(6) -0.025(6)
C69 0.050(8) 0.040(6) 0.034(8) -0.006(5) -0.010(6) -0.026(6)
C70 0.036(7) 0.035(5) 0.032(8) 0.003(5) -0.014(5) -0.020(5)
O4 0.032(4) 0.033(3) 0.029(5) -0.011(3) -0.013(3) -0.010(3)
C71 0.059(6) 0.058(5) 0.040(7) -0.004(5) -0.022(6) -0.029(5)
C72 0.14(2) 0.062(6) 0.053(18) 0.003(9) -0.059(17) -0.056(9)
C73 0.059(6) 0.16(2) 0.093(19) -0.058(19) -0.025(11) -0.044(10)
C74 0.105(19) 0.082(16) 0.044(9) 0.011(9) -0.046(10) -0.071(16)
C75 0.14(3) 0.11(2) 0.06(2) -0.009(14) -0.035(15) -0.10(2)
C76 0.12(3) 0.076(15) 0.06(2) -0.015(11) -0.07(2) -0.017(12)
C77 0.092(16) 0.08(2) 0.07(2) -0.052(18) -0.024(10) -0.027(11)
O5 0.034(5) 0.047(4) 0.040(6) -0.008(4) -0.008(4) -0.020(4)
O6 0.079(6) 0.066(5) 0.064(7) -0.016(5) 0.000(5) -0.047(5)
C78 0.054(9) 0.060(8) 0.101(15) -0.039(9) -0.023(9) -0.019(7)
C79 0.146(16) 0.115(12) 0.098(15) -0.068(11) 0.030(11) -0.070(12)
O7 0.038(5) 0.039(4) 0.035(6) -0.001(4) -0.017(4) -0.024(3)
O8 0.038(4) 0.041(4) 0.023(5) -0.003(3) -0.014(3) -0.028(3)
C80 0.037(7) 0.044(6) 0.034(9) -0.014(6) -0.019(6) -0.010(5)
C81 0.070(9) 0.070(7) 0.025(8) -0.008(6) -0.014(6) -0.045(7)
O9 0.034(5) 0.035(4) 0.057(6) -0.016(4) -0.002(4) -0.018(4)
O10 0.055(6) 0.066(5) 0.081(8) 0.000(5) -0.021(5) -0.023(5)
C82 0.049(9) 0.034(6) 0.071(11) -0.012(7) -0.012(8) -0.017(7)
C83 0.046(8) 0.046(6) 0.059(10) -0.004(6) -0.014(7) -0.024(6)
O11 0.040(4) 0.030(3) 0.034(5) 0.001(3) -0.011(4) -0.023(3)
C84 0.029(6) 0.034(5) 0.043(8) 0.008(5) -0.019(6) -0.013(5)

loop_
_atom_type_symbol
_atom_type_description
_atom_type_scat_dispersion_real
_atom_type_scat_dispersion_imag
_atom_type_scat_source
C C 0.0033 0.0016 'International Tables Vol C Tables 4.2.6.8 and 6.1.1.4'
H H 0.0000 0.0000 'International Tables Vol C Tables 4.2.6.8 and 6.1.1.4'
N N 0.0061 0.0033 'International Tables Vol C Tables 4.2.6.8 and 6.1.1.4'
O O 0.0106 0.0060 'International Tables Vol C Tables 4.2.6.8 and 6.1.1.4'
Co Co 0.3494 0.9721 'International Tables Vol C Tables 4.2.6.8 and 6.1.1.4'

loop_
_geom_angle_atom_site_label_1
_geom_angle_atom_site_label_2
_geom_angle_atom_site_label_3
_geom_angle
O1 Co1 O5 87.3(3)
O1 Co1 O2 88.0(3)
O5 Co1 O2 87.7(3)
O1 Co1 N2 178.1(3)
O5 Co1 N2 94.3(3)
O2 Co1 N2 91.1(3)
O1 Co1 N1 95.6(3)
O5 Co1 N1 96.7(3)
O2 Co1 N1 174.4(3)
N2 Co1 N1 85.2(3)
O1 Co1 O7 90.5(3)
O5 Co1 O7 177.8(3)
O2 Co1 O7 92.0(2)
N2 Co1 O7 87.9(3)
N1 Co1 O7 83.8(3)
O8 Co2 O11 94.8(2)
O8 Co2 N3 132.5(3)
O11 Co2 N3 124.3(3)
O8 Co2 O3 87.9(2)
O11 Co2 O3 72.2(2)
N3 Co2 O3 126.4(2)
O8 Co2 N4 84.4(2)
O11 Co2 N4 147.6(3)
N3 Co2 N4 75.8(3)
O3 Co2 N4 75.4(3)
O8 Co2 O2 81.8(2)
O11 Co2 O2 84.5(2)
N3 Co2 O2 77.0(2)
O3 Co2 O2 153.7(2)
N4 Co2 O2 127.0(3)
O8 Co2 Co3 107.60(18)
O11 Co2 Co3 39.93(16)
N3 Co2 Co3 119.60(18)
O3 Co2 Co3 38.30(16)
N4 Co2 Co3 109.6(2)
O2 Co2 Co3 123.30(17)
O3 Co3 O4 82.5(2)
O3 Co3 N6 175.7(3)
O4 Co3 N6 96.3(3)
O3 Co3 N5 93.9(3)
O4 Co3 N5 176.0(3)
N6 Co3 N5 87.2(3)
O3 Co3 O11 83.8(3)
O4 Co3 O11 82.4(2)
N6 Co3 O11 92.0(3)
N5 Co3 O11 95.6(3)
O3 Co3 O9 90.3(3)
O4 Co3 O9 88.7(3)
N6 Co3 O9 93.8(3)
N5 Co3 O9 93.1(3)
O11 Co3 O9 169.8(3)
O3 Co3 Co2 46.5(2)
O4 Co3 Co2 59.79(16)
N6 Co3 Co2 129.5(3)
N5 Co3 Co2 116.4(2)
O11 Co3 Co2 44.78(18)
O9 Co3 Co2 125.9(2)
O1 C1 C2 124.2(8)
O1 C1 C6 118.0(7)
C2 C1 C6 117.6(9)
C1 C2 C3 117.6(8)
C1 C2 C11 123.3(9)
C3 C2 C11 118.8(7)
C4 C3 C2 124.2(8)
C4 C3 H1 117.9
C2 C3 H1 117.9
C3 C4 C5 115.5(10)
C3 C4 C7 123.8(8)
C5 C4 C7 120.8(9)
C6 C5 C4 123.6(9)
C6 C5 H2 118.2
C4 C5 H2 118.2
C5 C6 C1 121.3(8)
C5 C6 H3 119.3
C1 C6 H3 119.3
C1 O1 Co1 122.8(5)
C8 C7 C4 113.1(8)
C8 C7 C9 110.6(10)
C4 C7 C9 109.5(8)
C8 C7 C10 107.6(9)
C4 C7 C10 110.5(9)
C9 C7 C10 105.3(9)
C7 C8 H4 109.5
C7 C8 H5 109.5
H4 C8 H5 109.5
C7 C8 H6 109.5
H4 C8 H6 109.5
H5 C8 H6 109.5
C7 C9 H7 109.5
C7 C9 H8 109.5
H7 C9 H8 109.5
C7 C9 H9 109.5
H7 C9 H9 109.5
H8 C9 H9 109.5
C7 C10 H10 109.5
C7 C10 H11 109.5
H10 C10 H11 109.5
C7 C10 H12 109.5
H10 C10 H12 109.5
H11 C10 H12 109.5
C15 N1 C11 121.8(7)
C15 N1 Co1 112.3(6)
C11 N1 Co1 124.4(6)
N1 C11 C12 116.1(9)
N1 C11 C2 119.7(7)
C12 C11 C2 124.0(10)
C13 C12 C11 121.5(10)
C13 C12 H13 119.3
C11 C12 H13 119.3
C14 C13 C12 119.6(8)
C14 C13 H14 120.2
C12 C13 H14 120.2
C13 C14 C15 117.9(9)
C13 C14 H15 121.0
C15 C14 H15 121.0
N1 C15 C14 122.9(9)
N1 C15 C16 113.7(7)
C14 C15 C16 123.4(8)
C20 N2 C16 119.6(8)
C20 N2 Co1 128.5(5)
C16 N2 Co1 111.9(6)
N2 C16 C17 121.3(9)
N2 C16 C15 114.1(8)
C17 C16 C15 124.5(7)
C18 C17 C16 117.9(7)
C18 C17 H16 121.0
C16 C17 H16 121.0
C17 C18 C19 120.5(9)
C17 C18 H17 119.7
C19 C18 H17 119.7
C18 C19 C20 121.0(9)
C18 C19 H18 119.5
C20 C19 H18 119.5
N2 C20 C19 119.2(7)
N2 C20 C22 118.2(8)
C19 C20 C22 122.5(9)
O2 C21 C22 122.4(7)
O2 C21 C26 119.3(8)
C22 C21 C26 118.2(9)
C23 C22 C21 118.8(7)
C23 C22 C20 119.6(9)
C21 C22 C20 121.3(8)
C22 C23 C24 122.7(9)
C22 C23 H19 118.6
C24 C23 H19 118.6
C25 C24 C23 118.0(8)
C25 C24 C27 120.8(7)
C23 C24 C27 121.1(8)
C24 C25 C26 120.7(7)
C24 C25 H20 119.6
C26 C25 H20 119.6
C25 C26 C21 120.7(9)
C25 C26 C31 119.7(7)
C21 C26 C31 118.7(8)
C21 O2 Co1 118.0(5)
C21 O2 Co2 113.8(5)
Co1 O2 Co2 128.0(3)
C29 C27 C30 109.4(11)
C29 C27 C28 107.3(9)
C30 C27 C28 110.7(9)
C29 C27 C24 113.1(7)
C30 C27 C24 108.3(9)
C28 C27 C24 108.1(8)
C27 C28 H21 109.5
C27 C28 H22 109.5
H21 C28 H22 109.5
C27 C28 H23 109.5
H21 C28 H23 109.5
H22 C28 H23 109.5
C27 C29 H24 109.5
C27 C29 H25 109.5
H24 C29 H25 109.5
C27 C29 H26 109.5
H24 C29 H26 109.5
H25 C29 H26 109.5
C27 C30 H27 109.5
C27 C30 H28 109.5
H27 C30 H28 109.5
C27 C30 H29 109.5
H27 C30 H29 109.5
H28 C30 H29 109.5
C35 N3 C31 119.8(8)
C35 N3 Co2 118.4(7)
C31 N3 Co2 121.7(6)
C32 C31 N3 120.2(9)
C32 C31 C26 121.3(9)
N3 C31 C26 118.5(7)
C31 C32 C33 121.1(10)
C31 C32 H30 119.4
C33 C32 H30 119.4
C32 C33 C34 118.1(9)
C32 C33 H31 121.0
C34 C33 H31 121.0
C35 C34 C33 119.3(10)
C35 C34 H32 120.4
C33 C34 H32 120.4
N3 C35 C34 121.5(9)
N3 C35 C36 115.0(7)
C34 C35 C36 123.5(9)
C36 N4 C40 120.4(8)
C36 N4 Co2 114.7(6)
C40 N4 Co2 124.9(6)
N4 C36 C37 119.8(9)
N4 C36 C35 115.3(8)
C37 C36 C35 124.8(8)
C38 C37 C36 120.7(9)
C38 C37 H33 119.6
C36 C37 H33 119.6
C39 C38 C37 118.1(9)
C39 C38 H34 121.0
C37 C38 H34 121.0
C38 C39 C40 121.7(9)
C38 C39 H35 119.2
C40 C39 H35 119.2
N4 C40 C39 119.2(8)
N4 C40 C42 120.1(9)
C39 C40 C42 120.6(9)
O3 C41 C46 124.4(9)
O3 C41 C42 117.2(8)
C46 C41 C42 118.4(8)
C43 C42 C41 119.8(9)
C43 C42 C40 118.3(10)
C41 C42 C40 121.8(8)
C44 C43 C42 121.9(10)
C44 C43 H36 119.1
C42 C43 H36 119.1
C45 C44 C43 117.1(9)
C45 C44 C47 122.1(12)
C43 C44 C47 120.1(12)
C45 C44 C51 119.7(18)
C43 C44 C51 121.2(19)
C47 C44 C51 21.9(16)
C44 C45 C46 125.8(9)
C44 C45 H37 117.1
C46 C45 H37 117.1
C41 C46 C45 117.0(9)
C41 C46 C55 122.6(8)
C45 C46 C55 120.2(8)
C41 O3 Co3 128.8(6)
C41 O3 Co2 117.1(5)
Co3 O3 Co2 95.2(3)
C50 C47 C49 111.9(15)
C50 C47 C44 105.9(16)
C49 C47 C44 112.8(12)
C50 C47 C48 107.8(14)
C49 C47 C48 105.7(19)
C44 C47 C48 112.6(14)
C47 C48 H38 109.5
C47 C48 H39 109.5
H38 C48 H39 109.5
C47 C48 H40 109.5
H38 C48 H40 109.5
H39 C48 H40 109.5
C47 C49 H41 109.5
C47 C49 H42 109.5
H41 C49 H42 109.5
C47 C49 H43 109.5
H41 C49 H43 109.5
H42 C49 H43 109.5
C47 C50 H44 109.5
C47 C50 H45 109.5
H44 C50 H45 109.5
C47 C50 H46 109.5
H44 C50 H46 109.5
H45 C50 H46 109.5
C52 C51 C53 115(4)
C52 C51 C54 116(4)
C53 C51 C54 103(4)
C52 C51 C44 100(4)
C53 C51 C44 115(3)
C54 C51 C44 108(3)
C51 C52 H47 109.5
C51 C52 H48 109.5
H47 C52 H48 109.5
C51 C52 H49 109.5
H47 C52 H49 109.5
H48 C52 H49 109.5
C51 C53 H50 109.5
C51 C53 H51 109.5
H50 C53 H51 109.5
C51 C53 H52 109.5
H50 C53 H52 109.5
H51 C53 H52 109.5
C51 C54 H53 109.5
C51 C54 H54 109.5
H53 C54 H54 109.5
C51 C54 H55 109.5
H53 C54 H55 109.5
H54 C54 H55 109.5
C55 N5 C59 120.3(8)
C55 N5 Co3 128.4(7)
C59 N5 Co3 111.3(6)
N5 C55 C56 117.8(10)
N5 C55 C46 120.8(8)
C56 C55 C46 121.4(9)
C57 C56 C55 121.6(10)
C57 C56 H56 119.2
C55 C56 H56 119.2
C56 C57 C58 121.7(10)
C56 C57 H57 119.2
C58 C57 H57 119.2
C57 C58 C59 115.6(10)
C57 C58 H58 122.2
C59 C58 H58 122.2
N5 C59 C58 123.1(9)
N5 C59 C60 114.4(8)
C58 C59 C60 122.3(10)
C60 N6 C64 120.0(8)
C60 N6 Co3 113.2(6)
C64 N6 Co3 126.9(6)
N6 C60 C61 122.5(9)
N6 C60 C59 113.5(9)
C61 C60 C59 124.0(9)
C60 C61 C62 117.6(9)
C60 C61 H59 121.2
C62 C61 H59 121.2
C63 C62 C61 120.0(10)
C63 C62 H60 120.0
C61 C62 H60 120.0
C62 C63 C64 120.4(9)
C62 C63 H61 119.8
C64 C63 H61 119.8
N6 C64 C63 118.9(8)
N6 C64 C66 119.1(9)
C63 C64 C66 122.0(9)
O4 C65 C70 118.8(9)
O4 C65 C66 123.9(8)
C70 C65 C66 117.3(7)
C67 C66 C65 117.3(8)
C67 C66 C64 117.9(9)
C65 C66 C64 124.8(7)
C68 C67 C66 124.6(9)
C68 C67 H62 117.7
C66 C67 H62 117.7
C67 C68 C69 116.7(7)
C67 C68 C71 121.9(9)
C69 C68 C71 121.4(8)
C70 C69 C68 121.4(9)
C70 C69 H63 119.3
C68 C69 H63 119.3
C69 C70 C65 122.6(9)
C69 C70 H64 118.7
C65 C70 H64 118.7
C65 O4 Co3 124.3(6)
C75 C71 C74 139.0(14)
C75 C71 C73 55.8(18)
C74 C71 C73 110.2(17)
C75 C71 C77 111(2)
C74 C71 C77 56.0(15)
C73 C71 C77 145.1(14)
C75 C71 C72 51.6(17)
C74 C71 C72 111.5(14)
C73 C71 C72 105.0(15)
C77 C71 C72 61.4(15)
C75 C71 C68 110.2(14)
C74 C71 C68 110.8(9)
C73 C71 C68 106.5(11)
C77 C71 C68 108.4(12)
C72 C71 C68 112.5(11)
C75 C71 C76 111(2)
C74 C71 C76 51.4(15)
C73 C71 C76 60.7(17)
C77 C71 C76 105(2)
C72 C71 C76 135.8(12)
C68 C71 C76 111.7(11)
C71 C72 H65 109.5
C71 C72 H66 109.5
H65 C72 H66 109.5
C71 C72 H67 109.5
H65 C72 H67 109.5
H66 C72 H67 109.5
C71 C73 H68 109.5
C71 C73 H69 109.5
H68 C73 H69 109.5
C71 C73 H70 109.5
H68 C73 H70 109.5
H69 C73 H70 109.5
C71 C74 H71 109.5
C71 C74 H72 109.5
H71 C74 H72 109.5
C71 C74 H73 109.5
H71 C74 H73 109.5
H72 C74 H73 109.5
C71 C75 H74 109.5
C71 C75 H75 109.5
H74 C75 H75 109.5
C71 C75 H76 109.5
H74 C75 H76 109.5
H75 C75 H76 109.5
C71 C76 H77 109.5
C71 C76 H78 109.5
H77 C76 H78 109.5
C71 C76 H79 109.5
H77 C76 H79 109.5
H78 C76 H79 109.5
C71 C77 H80 109.5
C71 C77 H81 109.5
H80 C77 H81 109.5
C71 C77 H82 109.5
H80 C77 H82 109.5
H81 C77 H82 109.5
C78 O5 Co1 127.4(6)
O6 C78 O5 127.6(10)
O6 C78 C79 118.9(14)
O5 C78 C79 113.4(10)
C78 C79 H83 109.5
C78 C79 H84 109.5
H83 C79 H84 109.5
C78 C79 H85 109.5
H83 C79 H85 109.5
H84 C79 H85 109.5
C80 O7 Co1 124.5(5)
C80 O8 Co2 140.1(6)
O8 C80 O7 127.9(8)
O8 C80 C81 117.1(10)
O7 C80 C81 115.0(7)
C80 C81 H86 109.5
C80 C81 H87 109.5
H86 C81 H87 109.5
C80 C81 H88 109.5
H86 C81 H88 109.5
H87 C81 H88 109.5
C82 O9 Co3 135.5(7)
O9 C82 O10 121.3(11)
O9 C82 C83 122.0(10)
O10 C82 C83 116.3(11)
C82 C83 H89 109.5
C82 C83 H90 109.5
H89 C83 H90 109.5
C82 C83 H91 109.5
H89 C83 H91 109.5
H90 C83 H91 109.5
C84 O11 Co3 122.7(5)
C84 O11 Co2 121.7(5)
Co3 O11 Co2 95.3(2)
O11 C84 H92 109.5
O11 C84 H93 109.5
H92 C84 H93 109.5
O11 C84 H94 109.5
H92 C84 H94 109.5
H93 C84 H94 109.5
C85 O12 H95 109.5
O12 C85 H96 109.5
O12 C85 H97 109.5
H96 C85 H97 109.5
O12 C85 H98 109.5
H96 C85 H98 109.5
H97 C85 H98 109.5
C86 O13 H99 109.5
O13 C86 H100 109.5
O13 C86 H101 109.5
H100 C86 H101 109.5
O13 C86 H102 109.5
H100 C86 H102 109.5
H101 C86 H102 109.5
C89 C88 H107 109.5
C89 C88 H108 109.5
H107 C88 H108 109.5
C89 C88 H109 109.5
H107 C88 H109 109.5
H108 C88 H109 109.5
O15 C89 C88 117.7(18)
O15 C89 H110 107.9
C88 C89 H110 107.9
O15 C89 H111 107.9
C88 C89 H111 107.9
H110 C89 H111 107.2
C89 O15 C90 116.8(15)
O15 C90 C91 113.3(16)
O15 C90 H112 108.9
C91 C90 H112 108.9
O15 C90 H113 108.9
C91 C90 H113 108.9
H112 C90 H113 107.7
C90 C91 H114 109.5
C90 C91 H115 109.5
H114 C91 H115 109.5
C90 C91 H116 109.5
H114 C91 H116 109.5
H115 C91 H116 109.5

loop_
_geom_bond_atom_site_label_1
_geom_bond_atom_site_label_2
_geom_bond_distance
Co1 O1 1.848(7)
Co1 O5 1.885(7)
Co1 O2 1.888(5)
Co1 N2 1.892(8)
Co1 N1 1.903(6)
Co1 O7 1.928(7)
Co2 O8 2.037(4)
Co2 O11 2.082(6)
Co2 N3 2.090(7)
Co2 O3 2.142(6)
Co2 N4 2.168(8)
Co2 O2 2.168(6)
Co2 Co3 2.9424(18)
Co3 O3 1.831(6)
Co3 O4 1.865(5)
Co3 N6 1.869(8)
Co3 N5 1.885(7)
Co3 O11 1.897(6)
Co3 O9 1.911(6)
C1 O1 1.318(10)
C1 C2 1.412(11)
C1 C6 1.416(13)
C2 C3 1.431(12)
C2 C11 1.436(12)
C3 C4 1.366(12)
C3 H1 0.9500
C4 C5 1.399(12)
C4 C7 1.525(13)
C5 C6 1.343(12)
C5 H2 0.9500
C6 H3 0.9500
C7 C8 1.503(12)
C7 C9 1.525(14)
C7 C10 1.553(15)
C8 H4 0.9800
C8 H5 0.9800
C8 H6 0.9800
C9 H7 0.9800
C9 H8 0.9800
C9 H9 0.9800
C10 H10 0.9800
C10 H11 0.9800
C10 H12 0.9800
N1 C15 1.339(11)
N1 C11 1.360(12)
C11 C12 1.427(11)
C12 C13 1.381(13)
C12 H13 0.9500
C13 C14 1.367(13)
C13 H14 0.9500
C14 C15 1.378(10)
C14 H15 0.9500
C15 C16 1.465(12)
N2 C20 1.364(11)
N2 C16 1.372(9)
C16 C17 1.403(13)
C17 C18 1.362(12)
C17 H16 0.9500
C18 C19 1.374(10)
C18 H17 0.9500
C19 C20 1.379(13)
C19 H18 0.9500
C20 C22 1.484(10)
C21 O2 1.328(11)
C21 C22 1.414(14)
C21 C26 1.421(9)
C22 C23 1.385(12)
C23 C24 1.398(10)
C23 H19 0.9500
C24 C25 1.383(13)
C24 C27 1.570(12)
C25 C26 1.390(13)
C25 H20 0.9500
C26 C31 1.478(13)
C27 C29 1.485(14)
C27 C30 1.503(15)
C27 C28 1.527(13)
C28 H21 0.9800
C28 H22 0.9800
C28 H23 0.9800
C29 H24 0.9800
C29 H25 0.9800
C29 H26 0.9800
C30 H27 0.9800
C30 H28 0.9800
C30 H29 0.9800
N3 C35 1.335(11)
N3 C31 1.365(11)
C31 C32 1.358(11)
C32 C33 1.374(14)
C32 H30 0.9500
C33 C34 1.392(14)
C33 H31 0.9500
C34 C35 1.376(11)
C34 H32 0.9500
C35 C36 1.466(13)
N4 C36 1.351(10)
N4 C40 1.353(11)
C36 C37 1.396(12)
C37 C38 1.367(13)
C37 H33 0.9500
C38 C39 1.353(12)
C38 H34 0.9500
C39 C40 1.395(13)
C39 H35 0.9500
C40 C42 1.474(12)
C41 O3 1.318(10)
C41 C46 1.420(12)
C41 C42 1.433(13)
C42 C43 1.404(13)
C43 C44 1.396(13)
C43 H36 0.9500
C44 C45 1.335(13)
C44 C47 1.56(2)
C44 C51 1.60(5)
C45 C46 1.423(13)
C45 H37 0.9500
C46 C55 1.461(13)
C47 C50 1.501(19)
C47 C49 1.51(2)
C47 C48 1.60(3)
C48 H38 0.9800
C48 H39 0.9800
C48 H40 0.9800
C49 H41 0.9800
C49 H42 0.9800
C49 H43 0.9800
C50 H44 0.9800
C50 H45 0.9800
C50 H46 0.9800
C51 C52 1.43(7)
C51 C53 1.51(5)
C51 C54 1.52(6)
C52 H47 0.9800
C52 H48 0.9800
C52 H49 0.9800
C53 H50 0.9800
C53 H51 0.9800
C53 H52 0.9800
C54 H53 0.9800
C54 H54 0.9800
C54 H55 0.9800
N5 C55 1.350(12)
N5 C59 1.375(12)
C55 C56 1.392(12)
C56 C57 1.357(15)
C56 H56 0.9500
C57 C58 1.382(15)
C57 H57 0.9500
C58 C59 1.383(12)
C58 H58 0.9500
C59 C60 1.482(14)
N6 C60 1.353(11)
N6 C64 1.369(11)
C60 C61 1.375(13)
C61 C62 1.397(13)
C61 H59 0.9500
C62 C63 1.375(13)
C62 H60 0.9500
C63 C64 1.390(13)
C63 H61 0.9500
C64 C66 1.458(12)
C65 O4 1.323(9)
C65 C70 1.406(11)
C65 C66 1.427(13)
C66 C67 1.420(11)
C67 C68 1.367(12)
C67 H62 0.9500
C68 C69 1.397(13)
C68 C71 1.565(11)
C69 C70 1.368(11)
C69 H63 0.9500
C70 H64 0.9500
C71 C75 1.43(3)
C71 C74 1.45(2)
C71 C73 1.52(2)
C71 C77 1.53(3)
C71 C72 1.55(2)
C71 C76 1.63(3)
C72 H65 0.9800
C72 H66 0.9800
C72 H67 0.9800
C73 H68 0.9800
C73 H69 0.9800
C73 H70 0.9800
C74 H71 0.9800
C74 H72 0.9800
C74 H73 0.9800
C75 H74 0.9800
C75 H75 0.9800
C75 H76 0.9800
C76 H77 0.9800
C76 H78 0.9800
C76 H79 0.9800
C77 H80 0.9800
C77 H81 0.9800
C77 H82 0.9800
O5 C78 1.252(15)
O6 C78 1.244(13)
C78 C79 1.550(15)
C79 H83 0.9800
C79 H84 0.9800
C79 H85 0.9800
O7 C80 1.284(11)
O8 C80 1.243(9)
C80 C81 1.513(12)
C81 H86 0.9800
C81 H87 0.9800
C81 H88 0.9800
O9 C82 1.195(12)
O10 C82 1.287(13)
C82 C83 1.473(14)
C83 H89 0.9800
C83 H90 0.9800
C83 H91 0.9800
O11 C84 1.419(8)
C84 H92 0.9800
C84 H93 0.9800
C84 H94 0.9800
O12 C85 1.279(16)
O12 H95 0.8400
C85 H96 0.9800
C85 H97 0.9800
C85 H98 0.9800
O13 C86 1.40(2)
O13 H99 0.8400
C86 H100 0.9800
C86 H101 0.9800
C86 H102 0.9800
O14 C87 1.433(19)
O14 H103 0.8400
C87 H104 0.9800
C87 H105 0.9800
C87 H106 0.9800
C88 C89 1.481(17)
C88 H107 0.9800
C88 H108 0.9800
C88 H109 0.9800
C89 O15 1.405(16)
C89 H110 0.9900
C89 H111 0.9900
O15 C90 1.408(16)
C90 C91 1.464(17)
C90 H112 0.9900
C90 H113 0.9900
C91 H114 0.9800
C91 H115 0.9800
C91 H116 0.9800

loop_
_geom_torsion_atom_site_label_1
_geom_torsion_atom_site_label_2
_geom_torsion_atom_site_label_3
_geom_torsion_atom_site_label_4
_geom_torsion
O8 Co2 Co3 O3 -62.3(3)
O11 Co2 Co3 O3 -138.2(3)
N3 Co2 Co3 O3 112.4(3)
N4 Co2 Co3 O3 28.0(3)
O2 Co2 Co3 O3 -154.0(2)
O8 Co2 Co3 O4 -172.4(3)
O11 Co2 Co3 O4 111.6(3)
N3 Co2 Co3 O4 2.3(3)
O3 Co2 Co3 O4 -110.1(3)
N4 Co2 Co3 O4 -82.1(3)
O2 Co2 Co3 O4 95.9(3)
O8 Co2 Co3 N6 115.9(3)
O11 Co2 Co3 N6 40.0(3)
N3 Co2 Co3 N6 -69.4(4)
O3 Co2 Co3 N6 178.2(3)
N4 Co2 Co3 N6 -153.8(3)
O2 Co2 Co3 N6 24.2(3)
O8 Co2 Co3 N5 6.2(4)
O11 Co2 Co3 N5 -69.8(4)
N3 Co2 Co3 N5 -179.1(4)
O3 Co2 Co3 N5 68.5(4)
N4 Co2 Co3 N5 96.5(3)
O2 Co2 Co3 N5 -85.5(3)
O8 Co2 Co3 O11 76.0(3)
N3 Co2 Co3 O11 -109.4(4)
O3 Co2 Co3 O11 138.2(3)
N4 Co2 Co3 O11 166.2(3)
O2 Co2 Co3 O11 -15.8(3)
O8 Co2 Co3 O9 -109.5(3)
O11 Co2 Co3 O9 174.6(3)
N3 Co2 Co3 O9 65.2(4)
O3 Co2 Co3 O9 -47.2(3)
N4 Co2 Co3 O9 -19.2(3)
O2 Co2 Co3 O9 158.8(3)
O1 C1 C2 C3 175.7(8)
C6 C1 C2 C3 1.0(13)
O1 C1 C2 C11 1.7(14)
C6 C1 C2 C11 -172.9(9)
C1 C2 C3 C4 2.4(14)
C11 C2 C3 C4 176.7(10)
C2 C3 C4 C5 -2.4(15)
C2 C3 C4 C7 178.0(9)
C3 C4 C5 C6 -1.1(15)
C7 C4 C5 C6 178.5(10)
C4 C5 C6 C1 4.6(16)
O1 C1 C6 C5 -179.4(8)
C2 C1 C6 C5 -4.4(14)
C2 C1 O1 Co1 27.8(11)
C6 C1 O1 Co1 -157.5(7)
O5 Co1 O1 C1 69.4(6)
O2 Co1 O1 C1 157.2(6)
N2 Co1 O1 C1 -144(7)
N1 Co1 O1 C1 -27.1(6)
O7 Co1 O1 C1 -110.9(6)
C3 C4 C7 C8 7.7(15)
C5 C4 C7 C8 -171.8(10)
C3 C4 C7 C9 -116.1(11)
C5 C4 C7 C9 64.4(13)
C3 C4 C7 C10 128.3(10)
C5 C4 C7 C10 -51.2(12)
O1 Co1 N1 C15 -162.7(7)
O5 Co1 N1 C15 109.4(7)
O2 Co1 N1 C15 -33(4)
N2 Co1 N1 C15 15.6(7)
O7 Co1 N1 C15 -72.8(7)
O1 Co1 N1 C11 3.6(8)
O5 Co1 N1 C11 -84.3(8)
O2 Co1 N1 C11 134(3)
N2 Co1 N1 C11 -178.1(8)
O7 Co1 N1 C11 93.5(8)
C15 N1 C11 C12 -0.1(15)
Co1 N1 C11 C12 -165.2(7)
C15 N1 C11 C2 -174.9(9)
Co1 N1 C11 C2 20.0(14)
C1 C2 C11 N1 -26.8(15)
C3 C2 C11 N1 159.2(9)
C1 C2 C11 C12 158.9(10)
C3 C2 C11 C12 -15.1(15)
N1 C11 C12 C13 3.9(15)
C2 C11 C12 C13 178.4(10)
C11 C12 C13 C14 -6.1(17)
C12 C13 C14 C15 4.5(17)
C11 N1 C15 C14 -1.4(15)
Co1 N1 C15 C14 165.4(8)
C11 N1 C15 C16 176.8(9)
Co1 N1 C15 C16 -16.4(10)
C13 C14 C15 N1 -0.8(16)
C13 C14 C15 C16 -178.9(10)
O1 Co1 N2 C20 -75(8)
O5 Co1 N2 C20 71.7(8)
O2 Co1 N2 C20 -16.0(8)
N1 Co1 N2 C20 168.1(8)
O7 Co1 N2 C20 -108.0(8)
O1 Co1 N2 C16 106(8)
O5 Co1 N2 C16 -107.5(6)
O2 Co1 N2 C16 164.8(6)
N1 Co1 N2 C16 -11.1(6)
O7 Co1 N2 C16 72.8(6)
C20 N2 C16 C17 4.2(14)
Co1 N2 C16 C17 -176.5(8)
C20 N2 C16 C15 -174.3(8)
Co1 N2 C16 C15 5.0(10)
N1 C15 C16 N2 7.6(12)
C14 C15 C16 N2 -174.2(9)
N1 C15 C16 C17 -170.8(9)
C14 C15 C16 C17 7.4(16)
N2 C16 C17 C18 0.1(15)
C15 C16 C17 C18 178.5(9)
C16 C17 C18 C19 -1.1(16)
C17 C18 C19 C20 -2.3(16)
C16 N2 C20 C19 -7.5(14)
Co1 N2 C20 C19 173.4(7)
C16 N2 C20 C22 169.5(8)
Co1 N2 C20 C22 -9.7(13)
C18 C19 C20 N2 6.6(15)
C18 C19 C20 C22 -170.2(9)
O2 C21 C22 C23 -169.4(8)
C26 C21 C22 C23 6.3(14)
O2 C21 C22 C20 17.1(14)
C26 C21 C22 C20 -167.2(9)
N2 C20 C22 C23 -157.8(9)
C19 C20 C22 C23 19.0(15)
N2 C20 C22 C21 15.7(14)
C19 C20 C22 C21 -167.5(10)
C21 C22 C23 C24 1.0(15)
C20 C22 C23 C24 174.6(9)
C22 C23 C24 C25 -8.4(15)
C22 C23 C24 C27 175.4(9)
C23 C24 C25 C26 8.4(15)
C27 C24 C25 C26 -175.3(9)
C24 C25 C26 C21 -1.2(15)
C24 C25 C26 C31 -170.1(9)
O2 C21 C26 C25 169.6(9)
C22 C21 C26 C25 -6.3(14)
O2 C21 C26 C31 -21.4(13)
C22 C21 C26 C31 162.7(9)
C22 C21 O2 Co1 -52.3(11)
C26 C21 O2 Co1 132.0(7)
C22 C21 O2 Co2 132.0(8)
C26 C21 O2 Co2 -43.7(10)
O1 Co1 O2 C21 -136.6(6)
O5 Co1 O2 C21 -49.2(6)
N2 Co1 O2 C21 45.1(6)
N1 Co1 O2 C21 93(3)
O7 Co1 O2 C21 133.0(6)
O1 Co1 O2 Co2 38.4(4)
O5 Co1 O2 Co2 125.8(4)
N2 Co1 O2 Co2 -139.9(4)
N1 Co1 O2 Co2 -92(3)
O7 Co1 O2 Co2 -52.0(4)
O8 Co2 O2 C21 -155.3(6)
O11 Co2 O2 C21 -59.6(6)
N3 Co2 O2 C21 67.5(6)
O3 Co2 O2 C21 -87.4(7)
N4 Co2 O2 C21 128.1(6)
Co3 Co2 O2 C21 -49.6(6)
O8 Co2 O2 Co1 29.5(4)
O11 Co2 O2 Co1 125.2(4)
N3 Co2 O2 Co1 -107.7(4)
O3 Co2 O2 Co1 97.4(6)
N4 Co2 O2 Co1 -47.1(4)
Co3 Co2 O2 Co1 135.2(3)
C25 C24 C27 C29 162.0(10)
C23 C24 C27 C29 -21.8(14)
C25 C24 C27 C30 -76.6(13)
C23 C24 C27 C30 99.6(11)
C25 C24 C27 C28 43.4(13)
C23 C24 C27 C28 -140.4(10)
O8 Co2 N3 C35 68.5(7)
O11 Co2 N3 C35 -151.7(5)
O3 Co2 N3 C35 -59.2(7)
N4 Co2 N3 C35 0.2(6)
O2 Co2 N3 C35 134.3(6)
Co3 Co2 N3 C35 -104.6(6)
O8 Co2 N3 C31 -114.6(6)
O11 Co2 N3 C31 25.2(7)
O3 Co2 N3 C31 117.7(6)
N4 Co2 N3 C31 177.1(6)
O2 Co2 N3 C31 -48.8(6)
Co3 Co2 N3 C31 72.3(6)
C35 N3 C31 C32 1.8(11)
Co2 N3 C31 C32 -175.0(6)
C35 N3 C31 C26 -175.3(7)
Co2 N3 C31 C26 7.8(10)
C25 C26 C31 C32 35.2(13)
C21 C26 C31 C32 -133.9(9)
C25 C26 C31 N3 -147.7(9)
C21 C26 C31 N3 43.2(12)
N3 C31 C32 C33 0.7(13)
C26 C31 C32 C33 177.7(8)
C31 C32 C33 C34 -2.7(14)
C32 C33 C34 C35 2.2(14)
C31 N3 C35 C34 -2.3(12)
Co2 N3 C35 C34 174.7(6)
C31 N3 C35 C36 177.6(7)
Co2 N3 C35 C36 -5.5(9)
C33 C34 C35 N3 0.2(13)
C33 C34 C35 C36 -179.6(8)
O8 Co2 N4 C36 -130.9(5)
O11 Co2 N4 C36 138.9(5)
N3 Co2 N4 C36 5.5(5)
O3 Co2 N4 C36 139.8(5)
O2 Co2 N4 C36 -55.6(5)
Co3 Co2 N4 C36 122.3(5)
O8 Co2 N4 C40 46.4(6)
O11 Co2 N4 C40 -43.7(8)
N3 Co2 N4 C40 -177.1(6)
O3 Co2 N4 C40 -42.8(6)
O2 Co2 N4 C40 121.8(6)
Co3 Co2 N4 C40 -60.3(6)
C40 N4 C36 C37 -3.1(10)
Co2 N4 C36 C37 174.4(5)
C40 N4 C36 C35 172.5(7)
Co2 N4 C36 C35 -10.1(8)
N3 C35 C36 N4 10.3(10)
C34 C35 C36 N4 -169.8(8)
N3 C35 C36 C37 -174.4(7)
C34 C35 C36 C37 5.5(12)
N4 C36 C37 C38 0.5(11)
C35 C36 C37 C38 -174.6(7)
C36 C37 C38 C39 3.1(12)
C37 C38 C39 C40 -4.2(12)
C36 N4 C40 C39 2.0(11)
Co2 N4 C40 C39 -175.2(5)
C36 N4 C40 C42 -174.0(7)
Co2 N4 C40 C42 8.8(10)
C38 C39 C40 N4 1.7(12)
C38 C39 C40 C42 177.7(7)
O3 C41 C42 C43 -178.2(7)
C46 C41 C42 C43 1.7(13)
O3 C41 C42 C40 -1.1(13)
C46 C41 C42 C40 178.8(8)
N4 C40 C42 C43 -155.6(8)
C39 C40 C42 C43 28.5(11)
N4 C40 C42 C41 27.2(12)
C39 C40 C42 C41 -148.7(8)
C41 C42 C43 C44 -0.3(13)
C40 C42 C43 C44 -177.5(8)
C42 C43 C44 C45 -0.2(15)
C42 C43 C44 C47 170.3(11)
C42 C43 C44 C51 -164(2)
C43 C44 C45 C46 -0.8(16)
C47 C44 C45 C46 -171.1(11)
C51 C44 C45 C46 164(2)
O3 C41 C46 C45 177.4(8)
C42 C41 C46 C45 -2.6(12)
O3 C41 C46 C55 -7.5(14)
C42 C41 C46 C55 172.5(8)
C44 C45 C46 C41 2.2(15)
C44 C45 C46 C55 -173.0(10)
C46 C41 O3 Co3 -1.2(12)
C42 C41 O3 Co3 178.8(5)
C46 C41 O3 Co2 121.7(8)
C42 C41 O3 Co2 -58.4(9)
O4 Co3 O3 C41 -173.7(7)
N6 Co3 O3 C41 113(3)
N5 Co3 O3 C41 8.0(7)
O11 Co3 O3 C41 103.2(7)
O9 Co3 O3 C41 -85.1(7)
Co2 Co3 O3 C41 131.3(7)
O4 Co3 O3 Co2 54.9(2)
N6 Co3 O3 Co2 -19(3)
N5 Co3 O3 Co2 -123.4(3)
O11 Co3 O3 Co2 -28.2(2)
O9 Co3 O3 Co2 143.5(2)
O8 Co2 O3 C41 -16.5(6)
O11 Co2 O3 C41 -112.3(6)
N3 Co2 O3 C41 127.8(6)
N4 Co2 O3 C41 68.2(6)
O2 Co2 O3 C41 -83.2(8)
Co3 Co2 O3 C41 -138.9(7)
O8 Co2 O3 Co3 122.4(2)
O11 Co2 O3 Co3 26.67(18)
N3 Co2 O3 Co3 -93.3(3)
N4 Co2 O3 Co3 -152.8(2)
O2 Co2 O3 Co3 55.8(5)
C45 C44 C47 C50 -68.4(18)
C43 C44 C47 C50 121.6(15)
C51 C44 C47 C50 22(5)
C45 C44 C47 C49 54.3(18)
C43 C44 C47 C49 -115.6(15)
C51 C44 C47 C49 145(6)
C45 C44 C47 C48 174.0(13)
C43 C44 C47 C48 4(2)
C51 C44 C47 C48 -96(6)
C45 C44 C51 C52 140(3)
C43 C44 C51 C52 -56(4)
C47 C44 C51 C52 37(5)
C45 C44 C51 C53 -96(4)
C43 C44 C51 C53 68(4)
C47 C44 C51 C53 161(8)
C45 C44 C51 C54 18(4)
C43 C44 C51 C54 -178(3)
C47 C44 C51 C54 -84(6)
O3 Co3 N5 C55 -9.5(8)
O4 Co3 N5 C55 -34(5)
N6 Co3 N5 C55 174.6(8)
O11 Co3 N5 C55 -93.7(8)
O9 Co3 N5 C55 81.0(8)
Co2 Co3 N5 C55 -52.0(8)
O3 Co3 N5 C59 170.1(6)
O4 Co3 N5 C59 145(4)
N6 Co3 N5 C59 -5.8(7)
O11 Co3 N5 C59 85.9(6)
O9 Co3 N5 C59 -99.4(7)
Co2 Co3 N5 C59 127.5(6)
C59 N5 C55 C56 2.7(13)
Co3 N5 C55 C56 -177.7(7)
C59 N5 C55 C46 -175.2(8)
Co3 N5 C55 C46 4.3(13)
C41 C46 C55 N5 5.7(14)
C45 C46 C55 N5 -179.4(8)
C41 C46 C55 C56 -172.2(8)
C45 C46 C55 C56 2.7(14)
N5 C55 C56 C57 -2.1(15)
C46 C55 C56 C57 175.8(11)
C55 C56 C57 C58 0.6(19)
C56 C57 C58 C59 0.3(17)
C55 N5 C59 C58 -1.9(14)
Co3 N5 C59 C58 178.4(7)
C55 N5 C59 C60 -176.4(8)
Co3 N5 C59 C60 4.0(10)
C57 C58 C59 N5 0.3(15)
C57 C58 C59 C60 174.4(10)
O3 Co3 N6 C60 -98(3)
O4 Co3 N6 C60 -171.5(6)
N5 Co3 N6 C60 6.6(6)
O11 Co3 N6 C60 -88.9(6)
O9 Co3 N6 C60 99.4(6)
Co2 Co3 N6 C60 -115.9(6)
O3 Co3 N6 C64 81(3)
O4 Co3 N6 C64 8.2(8)
N5 Co3 N6 C64 -173.8(8)
O11 Co3 N6 C64 90.7(7)
O9 Co3 N6 C64 -80.9(8)
Co2 Co3 N6 C64 63.8(8)
C64 N6 C60 C61 -4.4(14)
Co3 N6 C60 C61 175.3(8)
C64 N6 C60 C59 174.5(8)
Co3 N6 C60 C59 -5.8(10)
N5 C59 C60 N6 1.1(12)
C58 C59 C60 N6 -173.4(9)
N5 C59 C60 C61 -180.0(9)
C58 C59 C60 C61 5.5(16)
N6 C60 C61 C62 -1.3(15)
C59 C60 C61 C62 180.0(9)
C60 C61 C62 C63 2.5(14)
C61 C62 C63 C64 1.9(14)
C60 N6 C64 C63 8.7(13)
Co3 N6 C64 C63 -171.0(7)
C60 N6 C64 C66 -171.7(8)
Co3 N6 C64 C66 8.6(12)
C62 C63 C64 N6 -7.5(14)
C62 C63 C64 C66 172.9(8)
O4 C65 C66 C67 -174.5(8)
C70 C65 C66 C67 4.7(13)
O4 C65 C66 C64 5.6(15)
C70 C65 C66 C64 -175.2(8)
N6 C64 C66 C67 161.3(8)
C63 C64 C66 C67 -19.1(13)
N6 C64 C66 C65 -18.9(13)
C63 C64 C66 C65 160.7(10)
C65 C66 C67 C68 -1.7(14)
C64 C66 C67 C68 178.2(9)
C66 C67 C68 C69 -2.3(14)
C66 C67 C68 C71 179.4(10)
C67 C68 C69 C70 3.2(15)
C71 C68 C69 C70 -178.4(9)
C68 C69 C70 C65 -0.1(15)
O4 C65 C70 C69 175.2(9)
C66 C65 C70 C69 -4.0(13)
C70 C65 O4 Co3 -162.1(6)
C66 C65 O4 Co3 17.0(12)
O3 Co3 O4 C65 163.1(7)
N6 Co3 O4 C65 -21.0(7)
N5 Co3 O4 C65 -172(4)
O11 Co3 O4 C65 -112.2(7)
O9 Co3 O4 C65 72.7(7)
Co2 Co3 O4 C65 -153.5(7)
C67 C68 C71 C75 -113(2)
C69 C68 C71 C75 69(2)
C67 C68 C71 C74 65.7(17)
C69 C68 C71 C74 -112.6(16)
C67 C68 C71 C73 -54.1(18)
C69 C68 C71 C73 127.6(17)
C67 C68 C71 C77 125.5(17)
C69 C68 C71 C77 -52.8(19)
C67 C68 C71 C72 -168.7(14)
C69 C68 C71 C72 13.0(18)
C67 C68 C71 C76 10(2)
C69 C68 C71 C76 -168.0(19)
O1 Co1 O5 C78 -147.0(10)
O2 Co1 O5 C78 124.9(10)
N2 Co1 O5 C78 34.0(10)
N1 Co1 O5 C78 -51.6(11)
O7 Co1 O5 C78 -154(6)
Co1 O5 C78 O6 6(2)
Co1 O5 C78 C79 -169.4(8)
O1 Co1 O7 C80 -43.2(8)
O5 Co1 O7 C80 -36(7)
O2 Co1 O7 C80 44.7(8)
N2 Co1 O7 C80 135.7(8)
N1 Co1 O7 C80 -138.8(8)
O11 Co2 O8 C80 -63.1(10)
N3 Co2 O8 C80 84.6(10)
O3 Co2 O8 C80 -135.0(10)
N4 Co2 O8 C80 149.4(10)
O2 Co2 O8 C80 20.7(10)
Co3 Co2 O8 C80 -101.7(10)
Co2 O8 C80 O7 -31.4(17)
Co2 O8 C80 C81 150.7(8)
Co1 O7 C80 O8 -13.5(15)
Co1 O7 C80 C81 164.5(6)
O3 Co3 O9 C82 130.5(11)
O4 Co3 O9 C82 -147.0(11)
N6 Co3 O9 C82 -50.8(11)
N5 Co3 O9 C82 36.6(11)
O11 Co3 O9 C82 -175.3(14)
Co2 Co3 O9 C82 162.6(10)
Co3 O9 C82 O10 13.9(18)
Co3 O9 C82 C83 -174.6(7)
O3 Co3 O11 C84 -104.3(6)
O4 Co3 O11 C84 172.5(6)
N6 Co3 O11 C84 76.4(6)
N5 Co3 O11 C84 -10.9(6)
O9 Co3 O11 C84 -158.9(14)
Co2 Co3 O11 C84 -133.3(7)
O3 Co3 O11 Co2 29.1(2)
O4 Co3 O11 Co2 -54.1(2)
N6 Co3 O11 Co2 -150.2(3)
N5 Co3 O11 Co2 122.4(3)
O9 Co3 O11 Co2 -25.6(17)
O8 Co2 O11 C84 22.1(6)
N3 Co2 O11 C84 -129.3(6)
O3 Co2 O11 C84 108.3(6)
N4 Co2 O11 C84 109.2(7)
O2 Co2 O11 C84 -59.2(6)
Co3 Co2 O11 C84 134.0(7)
O8 Co2 O11 Co3 -111.9(2)
N3 Co2 O11 Co3 96.7(3)
O3 Co2 O11 Co3 -25.69(19)
N4 Co2 O11 Co3 -24.8(5)
O2 Co2 O11 Co3 166.8(2)
C88 C89 O15 C90 -175(2)
C89 O15 C90 C91 164(2)
